data_7132154
loop_
_publ_author_name
'Guo, Tao'
'Hu, Penghua'
'Liu, Yu'
'Zhang, Panke'
'Zhao, Yun-Hui'
'Zhu, Congjun'

_publ_section_title
;
 Ketosulfonylmethylenation and Sulfonylethyleneation of
 Imidazoheterocycles with Dimethylformamide as Methylene Source
;
_journal_name_full 'Chemical Communications'
_journal_paper_doi 10.1039/D3CC03850E
_journal_year 2023
_chemical_formula_sum 'C29 H23 N3 O5 S'
_chemical_formula_weight 525.56
_space_group_crystal_system triclinic
_space_group_IT_number 2
_space_group_name_Hall '-P 1'
_space_group_name_H-M_alt 'P -1'
_atom_sites_solution_hydrogens geom
_audit_creation_method SHELXL-2018/3
_audit_update_record
;
2022-06-22 deposited with the CCDC.	2023-09-21 downloaded from the CCDC.
;
_cell_angle_alpha 79.211(2)
_cell_angle_beta 77.257(2)
_cell_angle_gamma 80.078(2)
_cell_formula_units_Z 2
_cell_length_a 7.1153(4)
_cell_length_b 12.1904(7)
_cell_length_c 14.8931(8)
_cell_measurement_reflns_used 9940
_cell_measurement_temperature 294(2)
_cell_measurement_theta_max 27.51
_cell_measurement_theta_min 2.84
_cell_volume 1226.09(12)
_computing_structure_refinement 'SHELXL-2018/3 (Sheldrick, 2018)'
_computing_structure_solution 'SHELXT 2018/2 (Sheldrick, 2018)'
_diffrn_ambient_temperature 294(2)
_diffrn_measured_fraction_theta_full 0.989
_diffrn_measured_fraction_theta_max 0.979
_diffrn_measurement_device_type 'D8 Venture'
_diffrn_radiation_type MoK\a
_diffrn_radiation_wavelength 0.71073
_diffrn_reflns_av_R_equivalents 0.0602
_diffrn_reflns_av_unetI/netI 0.0441
_diffrn_reflns_Laue_measured_fraction_full 0.989
_diffrn_reflns_Laue_measured_fraction_max 0.979
_diffrn_reflns_limit_h_max 9
_diffrn_reflns_limit_h_min -9
_diffrn_reflns_limit_k_max 15
_diffrn_reflns_limit_k_min -15
_diffrn_reflns_limit_l_max 19
_diffrn_reflns_limit_l_min -18
_diffrn_reflns_number 31127
_diffrn_reflns_point_group_measured_fraction_full 0.989
_diffrn_reflns_point_group_measured_fraction_max 0.979
_diffrn_reflns_theta_full 25.242
_diffrn_reflns_theta_max 27.550
_diffrn_reflns_theta_min 2.391
_exptl_absorpt_coefficient_mu 0.180
_exptl_crystal_colour yellow
_exptl_crystal_density_diffrn 1.424
_exptl_crystal_description block
_exptl_crystal_F_000 548
_exptl_crystal_size_max 0.250
_exptl_crystal_size_mid 0.200
_exptl_crystal_size_min 0.150
_refine_diff_density_max 0.345
_refine_diff_density_min -0.380
_refine_diff_density_rms 0.054
_refine_ls_extinction_method none
_refine_ls_goodness_of_fit_ref 1.030
_refine_ls_hydrogen_treatment constr
_refine_ls_matrix_type full
_refine_ls_number_parameters 344
_refine_ls_number_reflns 5555
_refine_ls_number_restraints 0
_refine_ls_restrained_S_all 1.030
_refine_ls_R_factor_all 0.0580
_refine_ls_R_factor_gt 0.0423
_refine_ls_shift/su_max 0.001
_refine_ls_shift/su_mean 0.000
_refine_ls_structure_factor_coef Fsqd
_refine_ls_weighting_details 'w=1/[\s^2^(Fo^2^)+(0.0647P)^2^+0.1359P] where P=(Fo^2^+2Fc^2^)/3'
_refine_ls_weighting_scheme calc
_refine_ls_wR_factor_gt 0.1072
_refine_ls_wR_factor_ref 0.1150
_reflns_Friedel_coverage 0.000
_reflns_number_gt 4432
_reflns_number_total 5555
_reflns_threshold_expression 'I > 2\s(I)'
_cod_data_source_file d3cc03850e2.cif
_cod_data_source_block mo_20220910ge_0m_a
_cod_database_code 7132154
_shelx_shelxl_version_number 2018/3
_shelx_space_group_comment
;
The symmetry employed for this shelxl refinement is uniquely defined
by the following loop, which should always be used as a source of
symmetry information in preference to the above space-group names.
They are only intended as comments.
;
_shelx_estimated_absorpt_t_min 0.956
_shelx_estimated_absorpt_t_max 0.974

loop_
_space_group_symop_operation_xyz
'x, y, z'
'-x, -y, -z'

loop_
_atom_site_label
_atom_site_type_symbol
_atom_site_fract_x
_atom_site_fract_y
_atom_site_fract_z
_atom_site_U_iso_or_equiv
_atom_site_adp_type
_atom_site_occupancy
_atom_site_site_symmetry_order
_atom_site_calc_flag
_atom_site_refinement_flags_posn
_atom_site_refinement_flags_adp
_atom_site_refinement_flags_occupancy
_atom_site_disorder_assembly
_atom_site_disorder_group
S1 S 0.23589(5) 0.65143(3) 0.88580(2) 0.03703(12) Uani 1 1 d . . . . .
O1 O 0.47827(17) 0.74532(8) 1.01246(7) 0.0464(3) Uani 1 1 d . . . . .
O2 O 0.7427(3) 0.95334(14) 0.38544(10) 0.0856(5) Uani 1 1 d . . . . .
O3 O 0.7276(2) 1.11714(12) 0.42151(11) 0.0899(5) Uani 1 1 d . . . . .
O4 O 0.07870(16) 0.73811(10) 0.86947(9) 0.0590(3) Uani 1 1 d . . . . .
O5 O 0.22376(18) 0.58340(11) 0.97613(7) 0.0563(3) Uani 1 1 d . . . . .
N1 N 0.84198(17) 0.60911(10) 0.60818(7) 0.0355(3) Uani 1 1 d . . . . .
N2 N 0.77743(16) 0.49989(9) 0.74701(7) 0.0308(2) Uani 1 1 d . . . . .
N3 N 0.7401(2) 1.01493(13) 0.44136(11) 0.0595(4) Uani 1 1 d . . . . .
C3 C 0.7529(2) 0.96340(13) 0.53812(11) 0.0448(4) Uani 1 1 d . . . . .
C4 C 0.7573(2) 0.84856(12) 0.56197(10) 0.0391(3) Uani 1 1 d . . . . .
H16 H 0.751660 0.805004 0.517855 0.047 Uiso 1 1 calc R U . . .
C5 C 0.7704(2) 0.79784(12) 0.65301(9) 0.0346(3) Uani 1 1 d . . . . .
C6 C 0.77817(19) 0.67489(11) 0.67760(9) 0.0318(3) Uani 1 1 d . . . . .
C7 C 0.73227(19) 0.60978(11) 0.76396(8) 0.0299(3) Uani 1 1 d . . . . .
C8 C 0.64256(19) 0.63789(11) 0.85935(8) 0.0334(3) Uani 1 1 d . . . . .
H11 H 0.735294 0.670447 0.881735 0.040 Uiso 1 1 calc R U . . .
H20 H 0.616290 0.568809 0.901353 0.040 Uiso 1 1 calc R U . . .
C9 C 0.45178(19) 0.72091(11) 0.86223(8) 0.0297(3) Uani 1 1 d . . . . .
H10 H 0.457634 0.771837 0.802674 0.036 Uiso 1 1 calc R U . . .
C10 C 0.2765(2) 0.56184(12) 0.80230(9) 0.0348(3) Uani 1 1 d . . . . .
C11 C 0.3070(2) 0.44676(13) 0.82970(11) 0.0448(4) Uani 1 1 d . . . . .
H4 H 0.303427 0.416790 0.892158 0.054 Uiso 1 1 calc R U . . .
C12 C 0.3429(3) 0.37653(14) 0.76323(13) 0.0510(4) Uani 1 1 d . . . . .
H23 H 0.362939 0.298900 0.781707 0.061 Uiso 1 1 calc R U . . .
C13 C 0.3498(2) 0.41882(15) 0.67010(12) 0.0478(4) Uani 1 1 d . . . . .
C14 C 0.3986(3) 0.34110(19) 0.59815(15) 0.0708(6) Uani 1 1 d . . . . .
H24 H 0.537043 0.328686 0.577023 0.106 Uiso 1 1 calc R U . . .
H3 H 0.337375 0.374676 0.546336 0.106 Uiso 1 1 calc R U . . .
H2 H 0.352580 0.270406 0.625234 0.106 Uiso 1 1 calc R U . . .
C15 C 0.4223(2) 0.79074(11) 0.94158(8) 0.0325(3) Uani 1 1 d . . . . .
C16 C 0.32823(19) 0.90920(11) 0.93086(9) 0.0334(3) Uani 1 1 d . . . . .
C17 C 0.2867(2) 0.96310(13) 1.00921(10) 0.0397(3) Uani 1 1 d . . . . .
H9 H 0.318014 0.924011 1.065046 0.048 Uiso 1 1 calc R U . . .
C18 C 0.2000(2) 1.07354(13) 1.00468(12) 0.0478(4) Uani 1 1 d . . . . .
H8 H 0.170506 1.108270 1.057563 0.057 Uiso 1 1 calc R U . . .
C19 C 0.1571(2) 1.13217(14) 0.92205(14) 0.0541(4) Uani 1 1 d . . . . .
H5 H 0.099249 1.206896 0.918989 0.065 Uiso 1 1 calc R U . . .
C20 C 0.1992(3) 1.08110(14) 0.84346(13) 0.0545(4) Uani 1 1 d . . . . .
H6 H 0.170954 1.121705 0.787512 0.065 Uiso 1 1 calc R U . . .
C21 C 0.2836(2) 0.96950(12) 0.84761(10) 0.0437(4) Uani 1 1 d . . . . .
H7 H 0.310263 0.934937 0.794712 0.052 Uiso 1 1 calc R U . . .
C22 C 0.84149(19) 0.50410(12) 0.65092(8) 0.0330(3) Uani 1 1 d . . . . .
C23 C 0.8979(2) 0.40138(12) 0.61505(10) 0.0405(3) Uani 1 1 d . . . . .
H12 H 0.939506 0.401594 0.551286 0.049 Uiso 1 1 calc R U . . .
C24 C 0.8909(2) 0.30295(13) 0.67412(11) 0.0445(4) Uani 1 1 d . . . . .
H15 H 0.928020 0.235154 0.650823 0.053 Uiso 1 1 calc R U . . .
C25 C 0.8274(2) 0.30213(13) 0.77132(11) 0.0446(4) Uani 1 1 d . . . . .
H14 H 0.824003 0.233720 0.811276 0.054 Uiso 1 1 calc R U . . .
C26 C 0.7720(2) 0.39935(12) 0.80650(9) 0.0381(3) Uani 1 1 d . . . . .
H13 H 0.730619 0.398345 0.870367 0.046 Uiso 1 1 calc R U . . .
C27 C 0.7843(2) 0.86643(14) 0.71600(11) 0.0468(4) Uani 1 1 d . . . . .
H19 H 0.798745 0.833950 0.776204 0.056 Uiso 1 1 calc R U . . .
C28 C 0.7770(3) 0.98133(15) 0.69029(13) 0.0605(5) Uani 1 1 d . . . . .
H18 H 0.783175 1.025510 0.733884 0.073 Uiso 1 1 calc R U . . .
C29 C 0.7608(3) 1.03211(14) 0.60072(14) 0.0569(4) Uani 1 1 d . . . . .
H17 H 0.755301 1.109765 0.583256 0.068 Uiso 1 1 calc R U . . .
C1 C 0.2776(2) 0.60714(14) 0.70920(10) 0.0446(4) Uani 1 1 d . . . . .
H22 H 0.253916 0.684664 0.690903 0.053 Uiso 1 1 calc R U . . .
C2 C 0.3148(3) 0.53434(16) 0.64452(11) 0.0520(4) Uani 1 1 d . . . . .
H21 H 0.316314 0.563904 0.582136 0.062 Uiso 1 1 calc R U . . .

loop_
_atom_site_aniso_label
_atom_site_aniso_U_11
_atom_site_aniso_U_22
_atom_site_aniso_U_33
_atom_site_aniso_U_23
_atom_site_aniso_U_13
_atom_site_aniso_U_12
S1 0.0381(2) 0.0400(2) 0.03551(18) -0.01520(15) -0.00317(14) -0.00691(15)
O1 0.0710(7) 0.0387(6) 0.0316(5) -0.0101(4) -0.0170(5) 0.0005(5)
O2 0.1304(14) 0.0779(11) 0.0544(8) 0.0132(7) -0.0383(8) -0.0297(10)
O3 0.1068(13) 0.0505(9) 0.0964(11) 0.0293(8) -0.0220(9) -0.0082(8)
O4 0.0391(6) 0.0597(8) 0.0858(9) -0.0385(7) -0.0145(6) 0.0054(5)
O5 0.0748(8) 0.0661(8) 0.0327(5) -0.0099(5) 0.0008(5) -0.0345(6)
N1 0.0431(7) 0.0351(6) 0.0270(5) -0.0087(5) -0.0018(5) -0.0040(5)
N2 0.0338(6) 0.0298(6) 0.0273(5) -0.0066(4) -0.0040(4) -0.0006(4)
N3 0.0541(9) 0.0519(9) 0.0637(9) 0.0169(8) -0.0124(7) -0.0101(7)
C3 0.0417(8) 0.0384(8) 0.0498(8) 0.0031(7) -0.0060(6) -0.0074(6)
C4 0.0418(8) 0.0368(8) 0.0386(7) -0.0054(6) -0.0068(6) -0.0066(6)
C5 0.0344(7) 0.0330(7) 0.0351(6) -0.0068(6) -0.0019(5) -0.0054(6)
C6 0.0337(7) 0.0337(7) 0.0280(6) -0.0089(5) -0.0039(5) -0.0030(5)
C7 0.0320(7) 0.0299(7) 0.0274(6) -0.0086(5) -0.0046(5) -0.0003(5)
C8 0.0376(7) 0.0357(7) 0.0260(6) -0.0088(5) -0.0058(5) 0.0013(6)
C9 0.0366(7) 0.0267(6) 0.0252(5) -0.0075(5) -0.0043(5) -0.0016(5)
C10 0.0382(7) 0.0343(7) 0.0357(7) -0.0114(6) -0.0098(6) -0.0056(6)
C11 0.0607(10) 0.0353(8) 0.0407(7) -0.0040(6) -0.0131(7) -0.0106(7)
C12 0.0587(10) 0.0350(8) 0.0641(10) -0.0167(7) -0.0121(8) -0.0094(7)
C13 0.0415(8) 0.0567(10) 0.0541(9) -0.0280(8) -0.0089(7) -0.0100(7)
C14 0.0640(12) 0.0874(15) 0.0746(13) -0.0515(11) -0.0089(10) -0.0113(11)
C15 0.0402(7) 0.0300(7) 0.0279(6) -0.0087(5) -0.0036(5) -0.0066(6)
C16 0.0341(7) 0.0295(7) 0.0364(7) -0.0111(5) -0.0012(5) -0.0049(5)
C17 0.0410(8) 0.0392(8) 0.0412(7) -0.0167(6) -0.0027(6) -0.0070(6)
C18 0.0436(8) 0.0414(9) 0.0623(10) -0.0286(8) -0.0021(7) -0.0049(7)
C19 0.0502(10) 0.0318(8) 0.0771(12) -0.0172(8) -0.0032(8) 0.0008(7)
C20 0.0621(11) 0.0374(9) 0.0576(10) -0.0035(7) -0.0099(8) 0.0045(8)
C21 0.0540(9) 0.0348(8) 0.0393(7) -0.0099(6) -0.0048(6) 0.0016(7)
C22 0.0356(7) 0.0360(7) 0.0263(6) -0.0085(5) -0.0022(5) -0.0030(6)
C23 0.0464(8) 0.0393(8) 0.0353(7) -0.0150(6) -0.0018(6) -0.0024(6)
C24 0.0499(9) 0.0343(8) 0.0496(8) -0.0171(6) -0.0057(7) -0.0002(7)
C25 0.0527(9) 0.0319(8) 0.0452(8) -0.0030(6) -0.0077(7) -0.0002(7)
C26 0.0448(8) 0.0343(7) 0.0315(6) -0.0034(6) -0.0048(6) -0.0005(6)
C27 0.0590(10) 0.0446(9) 0.0401(7) -0.0121(7) -0.0051(7) -0.0159(7)
C28 0.0799(13) 0.0450(10) 0.0614(11) -0.0207(8) -0.0032(9) -0.0218(9)
C29 0.0631(11) 0.0330(8) 0.0719(11) -0.0066(8) -0.0047(9) -0.0120(8)
C1 0.0564(9) 0.0405(8) 0.0395(7) -0.0054(6) -0.0165(7) -0.0056(7)
C2 0.0621(10) 0.0647(11) 0.0349(7) -0.0123(7) -0.0151(7) -0.0115(9)

loop_
_atom_type_symbol
_atom_type_description
_atom_type_scat_dispersion_real
_atom_type_scat_dispersion_imag
_atom_type_scat_source
C C 0.0033 0.0016 'International Tables Vol C Tables 4.2.6.8 and 6.1.1.4'
H H 0.0000 0.0000 'International Tables Vol C Tables 4.2.6.8 and 6.1.1.4'
N N 0.0061 0.0033 'International Tables Vol C Tables 4.2.6.8 and 6.1.1.4'
O O 0.0106 0.0060 'International Tables Vol C Tables 4.2.6.8 and 6.1.1.4'
S S 0.1246 0.1234 'International Tables Vol C Tables 4.2.6.8 and 6.1.1.4'

loop_
_geom_angle_atom_site_label_1
_geom_angle_atom_site_label_2
_geom_angle_atom_site_label_3
_geom_angle
_geom_angle_site_symmetry_1
_geom_angle_site_symmetry_3
_geom_angle_publ_flag
O4 S1 O5 118.73(8) . . ?
O4 S1 C10 109.04(7) . . ?
O5 S1 C10 108.32(7) . . ?
O4 S1 C9 106.21(7) . . ?
O5 S1 C9 108.08(6) . . ?
C10 S1 C9 105.71(6) . . ?
C22 N1 C6 105.45(10) . . ?
C26 N2 C7 131.21(11) . . ?
C26 N2 C22 121.69(11) . . ?
C7 N2 C22 107.09(10) . . ?
O2 N3 O3 123.27(17) . . ?
O2 N3 C3 118.47(14) . . ?
O3 N3 C3 118.26(18) . . ?
C4 C3 C29 122.74(15) . . ?
C4 C3 N3 118.44(15) . . ?
C29 C3 N3 118.82(15) . . ?
C3 C4 C5 119.46(14) . . ?
C3 C4 H16 120.3 . . ?
C5 C4 H16 120.3 . . ?
C4 C5 C27 118.11(13) . . ?
C4 C5 C6 119.14(12) . . ?
C27 C5 C6 122.69(13) . . ?
N1 C6 C7 111.40(12) . . ?
N1 C6 C5 119.06(11) . . ?
C7 C6 C5 129.53(12) . . ?
N2 C7 C6 104.86(10) . . ?
N2 C7 C8 121.87(11) . . ?
C6 C7 C8 133.18(12) . . ?
C7 C8 C9 113.49(10) . . ?
C7 C8 H11 108.9 . . ?
C9 C8 H11 108.9 . . ?
C7 C8 H20 108.9 . . ?
C9 C8 H20 108.9 . . ?
H11 C8 H20 107.7 . . ?
C15 C9 C8 110.58(10) . . ?
C15 C9 S1 105.07(8) . . ?
C8 C9 S1 113.37(9) . . ?
C15 C9 H10 109.2 . . ?
C8 C9 H10 109.2 . . ?
S1 C9 H10 109.2 . . ?
C11 C10 C1 120.69(13) . . ?
C11 C10 S1 119.43(11) . . ?
C1 C10 S1 119.88(11) . . ?
C10 C11 C12 119.18(14) . . ?
C10 C11 H4 120.4 . . ?
C12 C11 H4 120.4 . . ?
C13 C12 C11 121.56(15) . . ?
C13 C12 H23 119.2 . . ?
C11 C12 H23 119.2 . . ?
C12 C13 C2 118.22(14) . . ?
C12 C13 C14 120.75(17) . . ?
C2 C13 C14 121.02(16) . . ?
C13 C14 H24 109.5 . . ?
C13 C14 H3 109.5 . . ?
H24 C14 H3 109.5 . . ?
C13 C14 H2 109.5 . . ?
H24 C14 H2 109.5 . . ?
H3 C14 H2 109.5 . . ?
O1 C15 C16 121.60(12) . . ?
O1 C15 C9 117.84(12) . . ?
C16 C15 C9 120.55(11) . . ?
C21 C16 C17 118.86(13) . . ?
C21 C16 C15 123.88(12) . . ?
C17 C16 C15 117.24(12) . . ?
C18 C17 C16 120.69(14) . . ?
C18 C17 H9 119.7 . . ?
C16 C17 H9 119.7 . . ?
C19 C18 C17 119.85(15) . . ?
C19 C18 H8 120.1 . . ?
C17 C18 H8 120.1 . . ?
C18 C19 C20 120.45(15) . . ?
C18 C19 H5 119.8 . . ?
C20 C19 H5 119.8 . . ?
C19 C20 C21 120.17(16) . . ?
C19 C20 H6 119.9 . . ?
C21 C20 H6 119.9 . . ?
C20 C21 C16 119.96(14) . . ?
C20 C21 H7 120.0 . . ?
C16 C21 H7 120.0 . . ?
N1 C22 N2 111.15(11) . . ?
N1 C22 C23 130.45(12) . . ?
N2 C22 C23 118.38(12) . . ?
C24 C23 C22 119.45(13) . . ?
C24 C23 H12 120.3 . . ?
C22 C23 H12 120.3 . . ?
C23 C24 C25 120.51(14) . . ?
C23 C24 H15 119.7 . . ?
C25 C24 H15 119.7 . . ?
C26 C25 C24 120.72(14) . . ?
C26 C25 H14 119.6 . . ?
C24 C25 H14 119.6 . . ?
C25 C26 N2 119.23(13) . . ?
C25 C26 H13 120.4 . . ?
N2 C26 H13 120.4 . . ?
C28 C27 C5 121.00(15) . . ?
C28 C27 H19 119.5 . . ?
C5 C27 H19 119.5 . . ?
C27 C28 C29 121.05(16) . . ?
C27 C28 H18 119.5 . . ?
C29 C28 H18 119.5 . . ?
C3 C29 C28 117.60(15) . . ?
C3 C29 H17 121.2 . . ?
C28 C29 H17 121.2 . . ?
C2 C1 C10 118.55(14) . . ?
C2 C1 H22 120.7 . . ?
C10 C1 H22 120.7 . . ?
C13 C2 C1 121.77(14) . . ?
C13 C2 H21 119.1 . . ?
C1 C2 H21 119.1 . . ?

loop_
_geom_bond_atom_site_label_1
_geom_bond_atom_site_label_2
_geom_bond_distance
_geom_bond_site_symmetry_2
_geom_bond_publ_flag
S1 O4 1.4294(12) . ?
S1 O5 1.4355(11) . ?
S1 C10 1.7505(14) . ?
S1 C9 1.8165(13) . ?
O1 C15 1.2124(16) . ?
O2 N3 1.217(2) . ?
O3 N3 1.2179(19) . ?
N1 C22 1.3189(17) . ?
N1 C6 1.3769(16) . ?
N2 C26 1.3723(17) . ?
N2 C7 1.3798(17) . ?
N2 C22 1.3968(15) . ?
N3 C3 1.476(2) . ?
C3 C4 1.375(2) . ?
C3 C29 1.380(2) . ?
C4 C5 1.3970(19) . ?
C4 H16 0.9300 . ?
C5 C27 1.397(2) . ?
C5 C6 1.4692(19) . ?
C6 C7 1.3831(17) . ?
C7 C8 1.4999(16) . ?
C8 C9 1.5447(18) . ?
C8 H11 0.9700 . ?
C8 H20 0.9700 . ?
C9 C15 1.5397(17) . ?
C9 H10 0.9800 . ?
C10 C11 1.379(2) . ?
C10 C1 1.3918(19) . ?
C11 C12 1.381(2) . ?
C11 H4 0.9300 . ?
C12 C13 1.379(2) . ?
C12 H23 0.9300 . ?
C13 C2 1.382(2) . ?
C13 C14 1.506(2) . ?
C14 H24 0.9600 . ?
C14 H3 0.9600 . ?
C14 H2 0.9600 . ?
C15 C16 1.4788(19) . ?
C16 C21 1.390(2) . ?
C16 C17 1.3959(18) . ?
C17 C18 1.377(2) . ?
C17 H9 0.9300 . ?
C18 C19 1.371(2) . ?
C18 H8 0.9300 . ?
C19 C20 1.379(3) . ?
C19 H5 0.9300 . ?
C20 C21 1.385(2) . ?
C20 H6 0.9300 . ?
C21 H7 0.9300 . ?
C22 C23 1.4132(19) . ?
C23 C24 1.350(2) . ?
C23 H12 0.9300 . ?
C24 C25 1.417(2) . ?
C24 H15 0.9300 . ?
C25 C26 1.347(2) . ?
C25 H14 0.9300 . ?
C26 H13 0.9300 . ?
C27 C28 1.376(2) . ?
C27 H19 0.9300 . ?
C28 C29 1.382(3) . ?
C28 H18 0.9300 . ?
C29 H17 0.9300 . ?
C1 C2 1.383(2) . ?
C1 H22 0.9300 . ?
C2 H21 0.9300 . ?

loop_
_geom_torsion_atom_site_label_1
_geom_torsion_atom_site_label_2
_geom_torsion_atom_site_label_3
_geom_torsion_atom_site_label_4
_geom_torsion
_geom_torsion_site_symmetry_1
_geom_torsion_site_symmetry_2
_geom_torsion_site_symmetry_3
_geom_torsion_site_symmetry_4
_geom_torsion_publ_flag
O2 N3 C3 C4 -3.2(2) . . . . ?
O3 N3 C3 C4 176.82(16) . . . . ?
O2 N3 C3 C29 176.52(17) . . . . ?
O3 N3 C3 C29 -3.5(2) . . . . ?
C29 C3 C4 C5 0.0(2) . . . . ?
N3 C3 C4 C5 179.65(13) . . . . ?
C3 C4 C5 C27 -1.8(2) . . . . ?
C3 C4 C5 C6 -179.07(13) . . . . ?
C22 N1 C6 C7 -1.79(15) . . . . ?
C22 N1 C6 C5 177.26(12) . . . . ?
C4 C5 C6 N1 23.24(19) . . . . ?
C27 C5 C6 N1 -153.84(14) . . . . ?
C4 C5 C6 C7 -157.90(14) . . . . ?
C27 C5 C6 C7 25.0(2) . . . . ?
C26 N2 C7 C6 176.16(14) . . . . ?
C22 N2 C7 C6 -2.15(14) . . . . ?
C26 N2 C7 C8 -6.9(2) . . . . ?
C22 N2 C7 C8 174.83(12) . . . . ?
N1 C6 C7 N2 2.48(15) . . . . ?
C5 C6 C7 N2 -176.44(13) . . . . ?
N1 C6 C7 C8 -173.99(14) . . . . ?
C5 C6 C7 C8 7.1(3) . . . . ?
N2 C7 C8 C9 -125.54(13) . . . . ?
C6 C7 C8 C9 50.5(2) . . . . ?
C7 C8 C9 C15 -151.62(11) . . . . ?
C7 C8 C9 S1 90.67(12) . . . . ?
O4 S1 C9 C15 69.38(10) . . . . ?
O5 S1 C9 C15 -59.04(10) . . . . ?
C10 S1 C9 C15 -174.85(8) . . . . ?
O4 S1 C9 C8 -169.76(9) . . . . ?
O5 S1 C9 C8 61.82(10) . . . . ?
C10 S1 C9 C8 -53.98(10) . . . . ?
O4 S1 C10 C11 -135.95(13) . . . . ?
O5 S1 C10 C11 -5.41(15) . . . . ?
C9 S1 C10 C11 110.23(13) . . . . ?
O4 S1 C10 C1 44.03(14) . . . . ?
O5 S1 C10 C1 174.57(12) . . . . ?
C9 S1 C10 C1 -69.79(13) . . . . ?
C1 C10 C11 C12 1.3(2) . . . . ?
S1 C10 C11 C12 -178.68(12) . . . . ?
C10 C11 C12 C13 0.3(3) . . . . ?
C11 C12 C13 C2 -1.6(2) . . . . ?
C11 C12 C13 C14 177.06(16) . . . . ?
C8 C9 C15 O1 -34.32(17) . . . . ?
S1 C9 C15 O1 88.37(13) . . . . ?
C8 C9 C15 C16 145.84(12) . . . . ?
S1 C9 C15 C16 -91.48(12) . . . . ?
O1 C15 C16 C21 171.66(14) . . . . ?
C9 C15 C16 C21 -8.5(2) . . . . ?
O1 C15 C16 C17 -6.9(2) . . . . ?
C9 C15 C16 C17 172.96(12) . . . . ?
C21 C16 C17 C18 1.1(2) . . . . ?
C15 C16 C17 C18 179.72(13) . . . . ?
C16 C17 C18 C19 -1.3(2) . . . . ?
C17 C18 C19 C20 0.4(3) . . . . ?
C18 C19 C20 C21 0.7(3) . . . . ?
C19 C20 C21 C16 -0.8(3) . . . . ?
C17 C16 C21 C20 0.0(2) . . . . ?
C15 C16 C21 C20 -178.55(15) . . . . ?
C6 N1 C22 N2 0.35(15) . . . . ?
C6 N1 C22 C23 -178.07(15) . . . . ?
C26 N2 C22 N1 -177.34(12) . . . . ?
C7 N2 C22 N1 1.17(15) . . . . ?
C26 N2 C22 C23 1.30(19) . . . . ?
C7 N2 C22 C23 179.81(12) . . . . ?
N1 C22 C23 C24 177.47(15) . . . . ?
N2 C22 C23 C24 -0.9(2) . . . . ?
C22 C23 C24 C25 0.1(2) . . . . ?
C23 C24 C25 C26 0.4(2) . . . . ?
C24 C25 C26 N2 0.1(2) . . . . ?
C7 N2 C26 C25 -179.00(14) . . . . ?
C22 N2 C26 C25 -0.9(2) . . . . ?
C4 C5 C27 C28 2.7(2) . . . . ?
C6 C5 C27 C28 179.82(15) . . . . ?
C5 C27 C28 C29 -1.7(3) . . . . ?
C4 C3 C29 C28 1.1(3) . . . . ?
N3 C3 C29 C28 -178.58(16) . . . . ?
C27 C28 C29 C3 -0.2(3) . . . . ?
C11 C10 C1 C2 -1.6(2) . . . . ?
S1 C10 C1 C2 178.44(12) . . . . ?
C12 C13 C2 C1 1.3(2) . . . . ?
C14 C13 C2 C1 -177.32(16) . . . . ?
C10 C1 C2 C13 0.2(2) . . . . ?
